data_7712392
loop_
_publ_author_name
'Zhang, Cai-Yan'
'Cao, Ke'
'Liu, Dechun'
'Yang, Han-Bo'
'Teng, Chao-Chao'
'Li, Bo'
'Yang, Junxiao'

_publ_section_title
;
 Iridium-catalyzed selective amination of B(4)-H for the synthesis of
 <i>o</i>-carborane-fused indolines.
;
_journal_name_full 'Dalton transactions (Cambridge, England : 2003)'
_journal_paper_doi 10.1039/d3dt00316g
_journal_year 2023
_chemical_formula_moiety 'C10 H17 B10 N O2'
_chemical_formula_sum 'C10 H17 B10 N O2'
_chemical_formula_weight 291.35
_space_group_crystal_system monoclinic
_space_group_IT_number 14
_space_group_name_Hall '-P 2ybc'
_space_group_name_H-M_alt 'P 1 21/c 1'
_atom_sites_solution_hydrogens geom
_atom_sites_solution_primary dual
_audit_creation_date 2020-12-14
_audit_creation_method
;
Olex2 1.2
(compiled 2018.05.29 svn.r3508 for OlexSys, GUI svn.r5506)
;
_audit_update_record
;
2022-07-30 deposited with the CCDC.	2023-02-09 downloaded from the CCDC.
;
_cell_angle_alpha 90
_cell_angle_beta 97.502(3)
_cell_angle_gamma 90
_cell_formula_units_Z 4
_cell_length_a 7.0289(5)
_cell_length_b 19.6397(15)
_cell_length_c 11.4366(9)
_cell_measurement_reflns_used 2790
_cell_measurement_temperature 170
_cell_measurement_theta_max 27.222
_cell_measurement_theta_min 2.923
_cell_volume 1565.3(2)
_computing_cell_refinement 'SAINT V8.40A (?, 2016)'
_computing_data_reduction 'SAINT V8.40A (?, 2016)'
_computing_molecular_graphics 'Olex2 (Dolomanov et al., 2009)'
_computing_publication_material 'Olex2 (Dolomanov et al., 2009)'
_computing_structure_refinement 'ShelXL (Sheldrick, 2015)'
_computing_structure_solution 'XT (Sheldrick, 2015)'
_diffrn_ambient_temperature 170.0
_diffrn_measured_fraction_theta_full 0.994
_diffrn_measured_fraction_theta_max 0.986
_diffrn_measurement_device_type 'D8 VENTURE'
_diffrn_measurement_method '\f and \w scans'
_diffrn_radiation_type MoK\a
_diffrn_radiation_wavelength 0.71073
_diffrn_reflns_av_R_equivalents 0.0672
_diffrn_reflns_av_unetI/netI 0.0711
_diffrn_reflns_Laue_measured_fraction_full 0.994
_diffrn_reflns_Laue_measured_fraction_max 0.986
_diffrn_reflns_limit_h_max 8
_diffrn_reflns_limit_h_min -9
_diffrn_reflns_limit_k_max 23
_diffrn_reflns_limit_k_min -24
_diffrn_reflns_limit_l_max 14
_diffrn_reflns_limit_l_min -14
_diffrn_reflns_number 12801
_diffrn_reflns_point_group_measured_fraction_full 0.994
_diffrn_reflns_point_group_measured_fraction_max 0.986
_diffrn_reflns_theta_full 25.242
_diffrn_reflns_theta_max 27.501
_diffrn_reflns_theta_min 2.074
_diffrn_standards_number 0
_exptl_absorpt_coefficient_mu 0.071
_exptl_absorpt_correction_T_max 0.2616
_exptl_absorpt_correction_T_min 0.2195
_exptl_absorpt_correction_type multi-scan
_exptl_absorpt_process_details
'SADABS-2016/2 (Bruker,2016/2) was used for absorption correction. wR2(int) was 0.0988 before and 0.0519 after correction. The Ratio of minimum to maximum transmission is 0.8391. The \l/2 correction factor is Not present.'
_exptl_crystal_colour colourless
_exptl_crystal_colour_primary colourless
_exptl_crystal_density_diffrn 1.236
_exptl_crystal_description block
_exptl_crystal_F_000 600
_exptl_crystal_size_max 0.15
_exptl_crystal_size_mid 0.08
_exptl_crystal_size_min 0.05
_refine_diff_density_max 0.250
_refine_diff_density_min -0.269
_refine_diff_density_rms 0.050
_refine_ls_extinction_method none
_refine_ls_goodness_of_fit_ref 1.031
_refine_ls_hydrogen_treatment constr
_refine_ls_matrix_type full
_refine_ls_number_parameters 209
_refine_ls_number_reflns 3548
_refine_ls_number_restraints 0
_refine_ls_restrained_S_all 1.031
_refine_ls_R_factor_all 0.1170
_refine_ls_R_factor_gt 0.0608
_refine_ls_shift/su_max 0.000
_refine_ls_shift/su_mean 0.000
_refine_ls_structure_factor_coef Fsqd
_refine_ls_weighting_details 'w=1/[\s^2^(Fo^2^)+(0.0655P)^2^+0.8164P] where P=(Fo^2^+2Fc^2^)/3'
_refine_ls_weighting_scheme calc
_refine_ls_wR_factor_gt 0.1334
_refine_ls_wR_factor_ref 0.1711
_reflns_Friedel_coverage 0.000
_reflns_number_gt 2170
_reflns_number_total 3548
_reflns_threshold_expression 'I > 2\s(I)'
_cod_data_source_file d3dt00316g2.cif
_cod_data_source_block 1213wj2491_0m
_cod_database_code 7712392
_shelx_shelxl_version_number 2018/3
_shelx_space_group_comment
;
The symmetry employed for this shelxl refinement is uniquely defined
by the following loop, which should always be used as a source of
symmetry information in preference to the above space-group names.
They are only intended as comments.
;
_shelx_estimated_absorpt_t_max 0.996
_shelx_estimated_absorpt_t_min 0.989
_olex2_refinement_description
;
1. Fixed Uiso
 At 1.2 times of:
  All B(H) groups, All C(H) groups
 At 1.5 times of:
  All C(H,H,H) groups
2.a Aromatic/amide H refined with riding coordinates:
 C4(H4), C7(H7), C6(H6), C5(H5)
2.b Idealised Me refined as rotating group:
 C10(H10A,H10B,H10C)
2.c Boron cage BH refined with riding coordinates:
 C1(H1), C2(H2), B9(H9), B12(H12), B10(H10), B4(H4A), B7(H7A), B5(H5A),
 B11(H11), B6(H6A)
;
_olex2_submission_special_instructions 'No special instructions were received'

loop_
_space_group_symop_operation_xyz
'x, y, z'
'-x, y+1/2, -z+1/2'
'-x, -y, -z'
'x, -y-1/2, z-1/2'

loop_
_atom_site_label
_atom_site_type_symbol
_atom_site_fract_x
_atom_site_fract_y
_atom_site_fract_z
_atom_site_U_iso_or_equiv
_atom_site_adp_type
_atom_site_occupancy
_atom_site_site_symmetry_order
_atom_site_calc_flag
_atom_site_refinement_flags_posn
_atom_site_refinement_flags_adp
_atom_site_refinement_flags_occupancy
_atom_site_disorder_assembly
_atom_site_disorder_group
O2 O 0.4436(2) 0.62003(8) 0.52265(14) 0.0394(4) Uani 1 1 d . . . . .
O1 O 0.3090(2) 0.72344(9) 0.48931(14) 0.0448(5) Uani 1 1 d . . . . .
N1 N 0.5730(2) 0.70589(9) 0.62980(15) 0.0311(4) Uani 1 1 d . . . . .
C9 C 0.4305(3) 0.68716(12) 0.54186(19) 0.0330(5) Uani 1 1 d . . . . .
C3 C 0.5982(3) 0.77390(11) 0.67526(19) 0.0318(5) Uani 1 1 d . . . . .
C8 C 0.7445(3) 0.78073(11) 0.7722(2) 0.0371(5) Uani 1 1 d . . . . .
C4 C 0.4934(4) 0.83070(12) 0.6323(2) 0.0410(6) Uani 1 1 d . . . . .
H4 H 0.392843 0.826438 0.568631 0.049 Uiso 1 1 calc R . . . .
C7 C 0.7832(4) 0.84444(12) 0.8219(2) 0.0463(6) Uani 1 1 d . . . . .
H7 H 0.880791 0.849374 0.887037 0.056 Uiso 1 1 calc R . . . .
C6 C 0.6805(4) 0.90090(13) 0.7771(2) 0.0491(7) Uani 1 1 d . . . . .
H6 H 0.708536 0.944542 0.810859 0.059 Uiso 1 1 calc R . . . .
C5 C 0.5378(4) 0.89353(13) 0.6836(2) 0.0480(7) Uani 1 1 d . . . . .
H5 H 0.467938 0.932524 0.653399 0.058 Uiso 1 1 calc R . . . .
C10 C 0.2949(3) 0.59078(14) 0.4388(2) 0.0505(7) Uani 1 1 d . . . . .
H10A H 0.278293 0.618468 0.366946 0.076 Uiso 1 1 calc GR . . . .
H10B H 0.174243 0.589654 0.473106 0.076 Uiso 1 1 calc GR . . . .
H10C H 0.331196 0.544340 0.419528 0.076 Uiso 1 1 calc GR . . . .
C1 C 1.0561(3) 0.67425(12) 0.8328(2) 0.0461(7) Uani 1 1 d . . . . .
H1 H 1.179721 0.709482 0.858651 0.055 Uiso 1 1 calc R . . . .
B8 B 0.7101(3) 0.65652(13) 0.6970(2) 0.0293(5) Uani 1 1 d . . . . .
C2 C 0.8949(4) 0.65943(13) 0.9228(2) 0.0472(7) Uani 1 1 d . . . . .
H2 H 0.905571 0.684185 1.011612 0.057 Uiso 1 1 calc R . . . .
B9 B 0.8669(3) 0.58949(14) 0.6632(2) 0.0342(6) Uani 1 1 d . . . . .
H9 H 0.855257 0.565417 0.573740 0.041 Uiso 1 1 calc R . . . .
B12 B 0.6924(4) 0.57400(13) 0.7606(2) 0.0352(6) Uani 1 1 d . . . . .
H12 H 0.566330 0.539875 0.734569 0.042 Uiso 1 1 calc R . . . .
B10 B 0.9314(4) 0.54203(15) 0.7960(3) 0.0404(7) Uani 1 1 d . . . . .
H10 H 0.963857 0.486238 0.794153 0.049 Uiso 1 1 calc R . . . .
B4 B 0.9571(4) 0.67313(14) 0.6907(3) 0.0379(6) Uani 1 1 d . . . . .
H4A H 1.009039 0.704589 0.619566 0.045 Uiso 1 1 calc R . . . .
B3 B 0.8334(4) 0.70950(14) 0.8011(2) 0.0365(6) Uani 1 1 d . . . . .
B7 B 0.6760(4) 0.64740(14) 0.8475(2) 0.0375(6) Uani 1 1 d . . . . .
H7A H 0.539136 0.661721 0.881528 0.045 Uiso 1 1 calc R . . . .
B5 B 1.0921(4) 0.60358(15) 0.7517(3) 0.0452(7) Uani 1 1 d . . . . .
H5A H 1.231746 0.589091 0.721245 0.054 Uiso 1 1 calc R . . . .
B11 B 0.8113(5) 0.57784(15) 0.9081(3) 0.0470(7) Uani 1 1 d . . . . .
H11 H 0.765010 0.546337 0.981003 0.056 Uiso 1 1 calc R . . . .
B6 B 1.0574(4) 0.59699(16) 0.9022(3) 0.0512(8) Uani 1 1 d . . . . .
H6A H 1.174038 0.579190 0.971570 0.061 Uiso 1 1 calc R . . . .

loop_
_atom_site_aniso_label
_atom_site_aniso_U_11
_atom_site_aniso_U_22
_atom_site_aniso_U_33
_atom_site_aniso_U_23
_atom_site_aniso_U_13
_atom_site_aniso_U_12
O2 0.0356(9) 0.0391(10) 0.0404(9) -0.0089(7) -0.0072(7) 0.0001(7)
O1 0.0411(9) 0.0462(11) 0.0436(10) 0.0064(8) -0.0076(8) 0.0076(8)
N1 0.0328(10) 0.0299(11) 0.0289(9) -0.0010(8) -0.0017(7) 0.0022(8)
C9 0.0304(11) 0.0361(13) 0.0322(11) 0.0015(10) 0.0037(9) 0.0028(9)
C3 0.0362(12) 0.0284(13) 0.0312(11) -0.0001(9) 0.0060(9) 0.0014(9)
C8 0.0387(12) 0.0310(13) 0.0402(13) -0.0054(10) 0.0001(10) -0.0011(10)
C4 0.0497(14) 0.0375(15) 0.0354(13) 0.0028(11) 0.0039(11) 0.0082(11)
C7 0.0469(14) 0.0370(15) 0.0535(16) -0.0120(12) 0.0005(12) -0.0009(11)
C6 0.0592(16) 0.0298(14) 0.0600(17) -0.0084(12) 0.0141(14) -0.0008(12)
C5 0.0651(18) 0.0319(15) 0.0477(15) 0.0007(12) 0.0098(13) 0.0103(12)
C10 0.0398(14) 0.0589(18) 0.0492(15) -0.0158(13) -0.0079(12) -0.0059(12)
C1 0.0369(13) 0.0357(15) 0.0607(17) -0.0068(12) -0.0128(12) 0.0014(10)
B8 0.0275(12) 0.0293(14) 0.0299(13) -0.0042(10) -0.0005(10) 0.0010(10)
C2 0.0559(15) 0.0443(16) 0.0366(13) -0.0077(11) -0.0114(12) 0.0121(12)
B9 0.0301(13) 0.0327(14) 0.0383(14) -0.0030(11) -0.0014(11) 0.0023(10)
B12 0.0321(13) 0.0331(15) 0.0389(14) 0.0014(12) -0.0012(11) 0.0039(11)
B10 0.0355(14) 0.0349(16) 0.0483(16) -0.0007(13) -0.0045(12) 0.0063(11)
B4 0.0288(13) 0.0359(16) 0.0481(16) -0.0023(12) 0.0015(11) -0.0012(11)
B3 0.0359(14) 0.0332(15) 0.0370(14) -0.0047(11) -0.0079(11) 0.0014(11)
B7 0.0407(14) 0.0402(16) 0.0312(13) 0.0029(12) 0.0033(11) 0.0041(12)
B5 0.0306(13) 0.0402(17) 0.0621(19) -0.0089(14) -0.0036(13) 0.0024(12)
B11 0.0606(19) 0.0390(17) 0.0398(16) 0.0052(13) 0.0003(14) 0.0094(14)
B6 0.0490(17) 0.0411(18) 0.0565(19) -0.0073(15) -0.0199(15) 0.0115(13)

loop_
_atom_type_symbol
_atom_type_description
_atom_type_scat_dispersion_real
_atom_type_scat_dispersion_imag
_atom_type_scat_source
C C 0.0033 0.0016 'International Tables Vol C Tables 4.2.6.8 and 6.1.1.4'
H H 0.0000 0.0000 'International Tables Vol C Tables 4.2.6.8 and 6.1.1.4'
B B 0.0013 0.0007 'International Tables Vol C Tables 4.2.6.8 and 6.1.1.4'
N N 0.0061 0.0033 'International Tables Vol C Tables 4.2.6.8 and 6.1.1.4'
O O 0.0106 0.0060 'International Tables Vol C Tables 4.2.6.8 and 6.1.1.4'

loop_
_geom_angle_atom_site_label_1
_geom_angle_atom_site_label_2
_geom_angle_atom_site_label_3
_geom_angle
_geom_angle_site_symmetry_1
_geom_angle_site_symmetry_3
_geom_angle_publ_flag
C9 O2 C10 116.16(18) . . ?
C9 N1 C3 123.90(18) . . ?
C9 N1 B8 123.95(18) . . ?
C3 N1 B8 111.95(17) . . ?
O2 C9 N1 108.89(18) . . ?
O1 C9 O2 123.8(2) . . ?
O1 C9 N1 127.3(2) . . ?
C8 C3 N1 114.46(19) . . ?
C4 C3 N1 125.7(2) . . ?
C4 C3 C8 119.8(2) . . ?
C3 C8 B3 108.22(19) . . ?
C7 C8 C3 119.3(2) . . ?
C7 C8 B3 132.5(2) . . ?
C3 C4 H4 120.5 . . ?
C5 C4 C3 119.1(2) . . ?
C5 C4 H4 120.5 . . ?
C8 C7 H7 119.8 . . ?
C6 C7 C8 120.5(2) . . ?
C6 C7 H7 119.8 . . ?
C7 C6 H6 120.2 . . ?
C5 C6 C7 119.7(2) . . ?
C5 C6 H6 120.2 . . ?
C4 C5 H5 119.2 . . ?
C6 C5 C4 121.6(2) . . ?
C6 C5 H5 119.2 . . ?
O2 C10 H10A 109.5 . . ?
O2 C10 H10B 109.5 . . ?
O2 C10 H10C 109.5 . . ?
H10A C10 H10B 109.5 . . ?
H10A C10 H10C 109.5 . . ?
H10B C10 H10C 109.5 . . ?
C2 C1 H1 121.0 . . ?
C2 C1 B4 111.62(18) . . ?
C2 C1 B3 61.27(15) . . ?
C2 C1 B5 111.0(2) . . ?
C2 C1 B6 61.18(17) . . ?
B4 C1 H1 118.2 . . ?
B4 C1 B3 63.13(15) . . ?
B4 C1 B5 62.40(16) . . ?
B4 C1 B6 114.38(19) . . ?
B3 C1 H1 117.6 . . ?
B3 C1 B6 114.0(2) . . ?
B5 C1 H1 118.8 . . ?
B5 C1 B3 114.33(19) . . ?
B5 C1 B6 62.53(18) . . ?
B6 C1 H1 117.9 . . ?
N1 B8 B9 137.21(19) . . ?
N1 B8 B12 135.88(19) . . ?
N1 B8 B4 115.13(19) . . ?
N1 B8 B3 101.19(17) . . ?
N1 B8 B7 113.65(18) . . ?
B12 B8 B9 59.94(14) . . ?
B4 B8 B9 59.61(14) . . ?
B4 B8 B12 107.65(18) . . ?
B4 B8 B7 108.28(18) . . ?
B3 B8 B9 108.92(17) . . ?
B3 B8 B12 108.73(18) . . ?
B3 B8 B4 60.82(15) . . ?
B3 B8 B7 60.79(15) . . ?
B7 B8 B9 107.44(18) . . ?
B7 B8 B12 59.29(15) . . ?
C1 C2 H2 121.2 . . ?
C1 C2 B3 60.91(15) . . ?
C1 C2 B7 111.23(19) . . ?
C1 C2 B11 111.0(2) . . ?
C1 C2 B6 61.10(17) . . ?
B3 C2 H2 117.9 . . ?
B3 C2 B6 113.7(2) . . ?
B7 C2 H2 118.3 . . ?
B7 C2 B3 63.05(15) . . ?
B7 C2 B11 62.41(16) . . ?
B7 C2 B6 114.3(2) . . ?
B11 C2 H2 118.5 . . ?
B11 C2 B3 114.32(19) . . ?
B11 C2 B6 62.73(18) . . ?
B6 C2 H2 118.0 . . ?
B8 B9 H9 122.3 . . ?
B12 B9 B8 59.92(14) . . ?
B12 B9 H9 121.5 . . ?
B12 B9 B10 60.04(15) . . ?
B10 B9 B8 107.11(18) . . ?
B10 B9 H9 122.4 . . ?
B4 B9 B8 59.79(14) . . ?
B4 B9 H9 122.3 . . ?
B4 B9 B12 107.77(18) . . ?
B4 B9 B10 106.66(19) . . ?
B4 B9 B5 59.08(15) . . ?
B5 B9 B8 106.77(18) . . ?
B5 B9 H9 122.5 . . ?
B5 B9 B12 107.61(19) . . ?
B5 B9 B10 59.46(16) . . ?
B8 B12 B9 60.14(14) . . ?
B8 B12 H12 121.9 . . ?
B8 B12 B10 107.27(19) . . ?
B9 B12 H12 121.3 . . ?
B9 B12 B10 60.02(15) . . ?
B10 B12 H12 122.5 . . ?
B7 B12 B8 60.07(14) . . ?
B7 B12 B9 108.22(19) . . ?
B7 B12 H12 122.1 . . ?
B7 B12 B10 106.73(19) . . ?
B7 B12 B11 59.30(15) . . ?
B11 B12 B8 107.31(19) . . ?
B11 B12 B9 107.91(19) . . ?
B11 B12 H12 122.2 . . ?
B11 B12 B10 59.41(16) . . ?
B9 B10 B12 59.94(15) . . ?
B9 B10 H10 121.6 . . ?
B12 B10 H10 121.8 . . ?
B5 B10 B9 60.17(16) . . ?
B5 B10 B12 108.10(19) . . ?
B5 B10 H10 121.5 . . ?
B11 B10 B9 108.42(19) . . ?
B11 B10 B12 60.13(16) . . ?
B11 B10 H10 121.3 . . ?
B11 B10 B5 108.5(2) . . ?
B11 B10 B6 60.32(18) . . ?
B6 B10 B9 108.2(2) . . ?
B6 B10 B12 108.15(19) . . ?
B6 B10 H10 121.6 . . ?
B6 B10 B5 60.04(18) . . ?
C1 B4 B8 104.26(19) . . ?
C1 B4 B9 106.1(2) . . ?
C1 B4 H4A 124.2 . . ?
C1 B4 B3 59.12(15) . . ?
C1 B4 B5 59.48(16) . . ?
B8 B4 H4A 122.9 . . ?
B9 B4 B8 60.60(14) . . ?
B9 B4 H4A 121.6 . . ?
B9 B4 B3 107.59(19) . . ?
B3 B4 B8 58.18(14) . . ?
B3 B4 H4A 122.1 . . ?
B5 B4 B8 108.75(19) . . ?
B5 B4 B9 60.79(15) . . ?
B5 B4 H4A 120.5 . . ?
B5 B4 B3 108.7(2) . . ?
C8 B3 C1 138.1(2) . . ?
C8 B3 B8 104.17(18) . . ?
C8 B3 C2 138.0(2) . . ?
C8 B3 B4 115.7(2) . . ?
C8 B3 B7 115.8(2) . . ?
C1 B3 B8 105.40(18) . . ?
C1 B3 C2 57.82(15) . . ?
C1 B3 B4 57.74(15) . . ?
C1 B3 B7 104.36(19) . . ?
B8 B3 B4 61.00(14) . . ?
B8 B3 B7 61.01(15) . . ?
C2 B3 B8 105.36(19) . . ?
C2 B3 B4 104.58(19) . . ?
C2 B3 B7 57.54(15) . . ?
B7 B3 B4 108.59(19) . . ?
B8 B7 H7A 122.8 . . ?
C2 B7 B8 104.60(19) . . ?
C2 B7 B12 106.33(19) . . ?
C2 B7 B3 59.41(15) . . ?
C2 B7 H7A 123.9 . . ?
C2 B7 B11 59.60(16) . . ?
B12 B7 B8 60.64(15) . . ?
B12 B7 B3 107.73(19) . . ?
B12 B7 H7A 121.6 . . ?
B3 B7 B8 58.19(14) . . ?
B3 B7 H7A 121.9 . . ?
B11 B7 B8 109.06(19) . . ?
B11 B7 B12 60.94(16) . . ?
B11 B7 B3 109.1(2) . . ?
B11 B7 H7A 120.3 . . ?
C1 B5 B9 104.51(19) . . ?
C1 B5 B10 104.7(2) . . ?
C1 B5 B4 58.13(15) . . ?
C1 B5 H5A 125.0 . . ?
C1 B5 B6 58.90(17) . . ?
B9 B5 H5A 122.1 . . ?
B10 B5 B9 60.37(15) . . ?
B10 B5 H5A 122.2 . . ?
B10 B5 B6 59.98(17) . . ?
B4 B5 B9 60.12(15) . . ?
B4 B5 B10 108.21(19) . . ?
B4 B5 H5A 121.6 . . ?
B4 B5 B6 107.9(2) . . ?
B6 B5 B9 108.3(2) . . ?
B6 B5 H5A 121.3 . . ?
C2 B11 B12 104.20(19) . . ?
C2 B11 B10 104.7(2) . . ?
C2 B11 B7 57.99(16) . . ?
C2 B11 H11 125.1 . . ?
C2 B11 B6 58.79(17) . . ?
B12 B11 H11 122.3 . . ?
B10 B11 B12 60.46(15) . . ?
B10 B11 H11 122.1 . . ?
B10 B11 B6 59.90(17) . . ?
B7 B11 B12 59.77(15) . . ?
B7 B11 B10 107.9(2) . . ?
B7 B11 H11 122.0 . . ?
B7 B11 B6 107.4(2) . . ?
B6 B11 B12 108.1(2) . . ?
B6 B11 H11 121.6 . . ?
C1 B6 C2 57.72(16) . . ?
C1 B6 B10 104.5(2) . . ?
C1 B6 B5 58.58(17) . . ?
C1 B6 B11 105.0(2) . . ?
C1 B6 H6A 124.4 . . ?
C2 B6 B10 104.34(19) . . ?
C2 B6 B5 105.1(2) . . ?
C2 B6 B11 58.48(17) . . ?
C2 B6 H6A 124.4 . . ?
B10 B6 B5 59.98(16) . . ?
B10 B6 B11 59.78(16) . . ?
B10 B6 H6A 123.3 . . ?
B5 B6 B11 108.1(2) . . ?
B5 B6 H6A 122.0 . . ?
B11 B6 H6A 122.1 . . ?

loop_
_geom_bond_atom_site_label_1
_geom_bond_atom_site_label_2
_geom_bond_distance
_geom_bond_site_symmetry_2
_geom_bond_publ_flag
O2 C9 1.342(3) . ?
O2 C10 1.442(3) . ?
O1 C9 1.210(3) . ?
N1 C9 1.374(3) . ?
N1 C3 1.436(3) . ?
N1 B8 1.505(3) . ?
C3 C8 1.416(3) . ?
C3 C4 1.390(3) . ?
C8 C7 1.386(3) . ?
C8 B3 1.550(3) . ?
C4 H4 0.9500 . ?
C4 C5 1.384(3) . ?
C7 H7 0.9500 . ?
C7 C6 1.384(4) . ?
C6 H6 0.9500 . ?
C6 C5 1.375(4) . ?
C5 H5 0.9500 . ?
C10 H10A 0.9800 . ?
C10 H10B 0.9800 . ?
C10 H10C 0.9800 . ?
C1 H1 1.1200 . ?
C1 C2 1.653(4) . ?
C1 B4 1.682(4) . ?
C1 B3 1.707(3) . ?
C1 B5 1.706(4) . ?
C1 B6 1.712(4) . ?
B8 B9 1.792(3) . ?
B8 B12 1.787(4) . ?
B8 B4 1.777(3) . ?
B8 B3 1.727(3) . ?
B8 B7 1.777(4) . ?
C2 H2 1.1200 . ?
C2 B3 1.713(4) . ?
C2 B7 1.679(4) . ?
C2 B11 1.707(4) . ?
C2 B6 1.713(4) . ?
B9 H9 1.1200 . ?
B9 B12 1.788(4) . ?
B9 B10 1.789(4) . ?
B9 B4 1.774(4) . ?
B9 B5 1.786(4) . ?
B12 H12 1.1200 . ?
B12 B10 1.790(4) . ?
B12 B7 1.763(4) . ?
B12 B11 1.784(4) . ?
B10 H10 1.1200 . ?
B10 B5 1.773(4) . ?
B10 B11 1.771(4) . ?
B10 B6 1.773(4) . ?
B4 H4A 1.1200 . ?
B4 B3 1.774(4) . ?
B4 B5 1.755(4) . ?
B3 B7 1.773(4) . ?
B7 H7A 1.1200 . ?
B7 B11 1.755(4) . ?
B5 H5A 1.1200 . ?
B5 B6 1.774(5) . ?
B11 H11 1.1200 . ?
B11 B6 1.780(5) . ?
B6 H6A 1.1200 . ?
